data_7245410
loop_
_publ_author_name
'Yan, Bingjia'
'Horton, Peter'
'Weston, Simon C.'
'Wedge, Christopher J.'
'Russell, Andrea E.'
'Grossel, Martin C.'

_publ_section_title
;
 Architectural diversity in the solid-state behaviour of crown ether and
 [2.2.2]-cryptand complexes of K+TCNQ&#x2022;-- salts
;
_journal_name_full CrystEngComm
_journal_paper_doi 10.1039/D2CE00773H
_journal_year 2022
_chemical_formula_moiety 'C20 H24 K O6, 2(C12 H4 N4)'
_chemical_formula_sum 'C44 H32 K N8 O6'
_chemical_formula_weight 807.87
_space_group_crystal_system triclinic
_space_group_IT_number 2
_space_group_name_Hall '-P 1'
_space_group_name_H-M_alt 'P -1'
_atom_sites_solution_hydrogens geom
_atom_sites_solution_primary dual
_audit_creation_date 2021-08-20
_audit_creation_method
;
Olex2 1.3
(compiled 2020.11.12 svn.r5f609507 for OlexSys, GUI svn.r6272)
;
_audit_update_record
;
2021-11-02 deposited with the CCDC.	2022-09-01 downloaded from the CCDC.
;
_cell_angle_alpha 96.6200(10)
_cell_angle_beta 93.222(2)
_cell_angle_gamma 101.779(2)
_cell_formula_units_Z 2
_cell_length_a 7.8459(3)
_cell_length_b 14.5336(4)
_cell_length_c 17.8334(4)
_cell_measurement_reflns_used 8496
_cell_measurement_temperature 120(2)
_cell_measurement_theta_max 27.5
_cell_measurement_theta_min 2.0
_cell_volume 1970.77(10)
_computing_cell_refinement
;
CrystalClear-SM Expert 2.1 b31 (Rigaku, 2014)
;
_computing_data_collection
;
CrystalClear-SM Expert 2.0 r11 (Rigaku, 2011)
;
_computing_data_reduction
;
CrystalClear-SM Expert 2.1 b31 (Rigaku, 2014)
;
_computing_molecular_graphics 'Olex2 1.3 (Dolomanov et al., 2009)'
_computing_publication_material 'Olex2 1.3 (Dolomanov et al., 2009)'
_computing_structure_refinement 'SHELXL 2018/3 (Sheldrick, 2015)'
_computing_structure_solution 'SHELXT 2018/2 (Sheldrick, 2018)'
_diffrn_ambient_temperature 120(2)
_diffrn_detector 'Image plate'
_diffrn_detector_area_resol_mean 10
_diffrn_detector_type 'Rigaku Curved Fujifilm'
_diffrn_measured_fraction_theta_full 0.990
_diffrn_measured_fraction_theta_max 0.979
_diffrn_measurement_device 'three-circle quarter \c goniometer'
_diffrn_measurement_device_type 'Rigaku R-AXIS SPIDER IP equipped with a three-circle quarter \c goniometer'
_diffrn_measurement_method 'profile data from oscillation \w-scans'
_diffrn_measurement_specimen_support 'MiTeGen MicroMesh'
_diffrn_radiation_collimation 0.3
_diffrn_radiation_monochromator graphite
_diffrn_radiation_probe x-ray
_diffrn_radiation_type 'Mo K\a'
_diffrn_radiation_wavelength 0.71075
_diffrn_radiation_xray_symbol K-L~3~
_diffrn_reflns_av_R_equivalents 0.0769
_diffrn_reflns_av_unetI/netI 0.0818
_diffrn_reflns_Laue_measured_fraction_full 0.990
_diffrn_reflns_Laue_measured_fraction_max 0.979
_diffrn_reflns_limit_h_max 9
_diffrn_reflns_limit_h_min -10
_diffrn_reflns_limit_k_max 18
_diffrn_reflns_limit_k_min -18
_diffrn_reflns_limit_l_max 23
_diffrn_reflns_limit_l_min -22
_diffrn_reflns_number 24504
_diffrn_reflns_point_group_measured_fraction_full 0.990
_diffrn_reflns_point_group_measured_fraction_max 0.979
_diffrn_reflns_theta_full 25.242
_diffrn_reflns_theta_max 27.591
_diffrn_reflns_theta_min 2.558
_diffrn_source 'sealed x-ray tube'
_diffrn_source_current 55.0
_diffrn_source_power 2.475
_diffrn_source_size '12mm x 0.4 mm long fine-focus'
_diffrn_source_target Mo
_diffrn_source_voltage 45.0
_exptl_absorpt_coefficient_mu 0.196
_exptl_absorpt_correction_T_max 1.000
_exptl_absorpt_correction_T_min 0.827
_exptl_absorpt_correction_type multi-scan
_exptl_absorpt_process_details 'CrystalClear-SM Expert 2.1 b31 (Rigaku, 2014)'
_exptl_crystal_colour 'metallic dark violet'
_exptl_crystal_colour_lustre metallic
_exptl_crystal_colour_modifier dark
_exptl_crystal_colour_primary violet
_exptl_crystal_density_diffrn 1.361
_exptl_crystal_description plate
_exptl_crystal_F_000 838
_exptl_crystal_size_max 0.32
_exptl_crystal_size_mid 0.25
_exptl_crystal_size_min 0.03
_refine_diff_density_max 0.307
_refine_diff_density_min -0.452
_refine_diff_density_rms 0.064
_refine_ls_extinction_method none
_refine_ls_goodness_of_fit_ref 1.166
_refine_ls_hydrogen_treatment constr
_refine_ls_matrix_type full
_refine_ls_number_parameters 536
_refine_ls_number_reflns 8943
_refine_ls_number_restraints 0
_refine_ls_restrained_S_all 1.166
_refine_ls_R_factor_all 0.1159
_refine_ls_R_factor_gt 0.0842
_refine_ls_shift/su_max 0.000
_refine_ls_shift/su_mean 0.000
_refine_ls_structure_factor_coef Fsqd
_refine_ls_weighting_details 'w=1/[\s^2^(Fo^2^)+(0.0288P)^2^+2.2897P] where P=(Fo^2^+2Fc^2^)/3'
_refine_ls_weighting_scheme calc
_refine_ls_wR_factor_gt 0.1545
_refine_ls_wR_factor_ref 0.1698
_reflns_Friedel_coverage 0.000
_reflns_number_gt 6598
_reflns_number_total 8943
_reflns_threshold_expression 'I > 2\s(I)'
_cod_data_source_file d2ce00773h2.cif
_cod_data_source_block MCG4_dibenzo18c6
_cod_database_code 7245410
_shelx_shelxl_version_number 2018/3
_shelx_space_group_comment
;
The symmetry employed for this shelxl refinement is uniquely defined
by the following loop, which should always be used as a source of
symmetry information in preference to the above space-group names.
They are only intended as comments.
;
_shelx_estimated_absorpt_t_max 0.994
_shelx_estimated_absorpt_t_min 0.940
_olex2_refinement_description
;
1. Fixed Uiso
 At 1.2 times of:
  All C(H) groups, All C(H,H) groups
2.a Ternary CH refined with riding coordinates:
 C317(H317), C318(H318), C319(H319), C320(H320)
2.b Secondary CH2 refined with riding coordinates:
 C307(H30A,H30B), C308(H30C,H30D), C309(H30E,H30F), C310(H31A,H31B), C313(H31C,
 H31D), C314(H31E,H31F), C315(H31G,H31H), C316(H31I,H31J)
2.c Aromatic/amide H refined with riding coordinates:
 C302(H302), C303(H303), C304(H304), C305(H305), C102(H102), C103(H103),
 C105(H105), C106(H106), C202(H202), C203(H203), C205(H205), C206(H206)
;
_olex2_diffrn_ambient_temperature_device 'Oxford Cryosystems'
_olex2_submission_special_instructions 'No special instructions were received'

loop_
_space_group_symop_operation_xyz
'x, y, z'
'-x, -y, -z'

loop_
_atom_site_label
_atom_site_type_symbol
_atom_site_fract_x
_atom_site_fract_y
_atom_site_fract_z
_atom_site_U_iso_or_equiv
_atom_site_adp_type
_atom_site_occupancy
_atom_site_site_symmetry_order
_atom_site_calc_flag
_atom_site_refinement_flags_posn
_atom_site_refinement_flags_adp
_atom_site_refinement_flags_occupancy
_atom_site_disorder_assembly
_atom_site_disorder_group
O301 O 0.6941(3) 0.17732(15) 0.11015(12) 0.0300(5) Uani 1 1 d . . . . .
O302 O 0.6630(3) 0.13022(15) -0.03682(12) 0.0278(5) Uani 1 1 d . . . . .
O303 O 0.9069(3) 0.22917(15) -0.12500(12) 0.0309(5) Uani 1 1 d . . . . .
O304 O 1.1516(3) 0.38622(15) -0.05910(12) 0.0309(5) Uani 1 1 d . . . . .
O305 O 1.1741(3) 0.43502(15) 0.08634(12) 0.0302(5) Uani 1 1 d . . . . .
O306 O 0.9655(3) 0.32662(15) 0.17968(12) 0.0296(5) Uani 1 1 d . . . . .
C301 C 0.5257(4) 0.1447(2) 0.07741(18) 0.0277(7) Uani 1 1 d . . . . .
C302 C 0.3778(5) 0.1388(2) 0.1163(2) 0.0334(8) Uani 1 1 d . . . . .
H302 H 0.388495 0.155904 0.169687 0.040 Uiso 1 1 calc R U . . .
C303 C 0.2124(5) 0.1080(2) 0.0777(2) 0.0356(8) Uani 1 1 d . . . . .
H303 H 0.110724 0.103971 0.104780 0.043 Uiso 1 1 calc R U . . .
C304 C 0.1971(5) 0.0833(2) 0.0002(2) 0.0371(8) Uani 1 1 d . . . . .
H304 H 0.084558 0.062944 -0.026077 0.045 Uiso 1 1 calc R U . . .
C305 C 0.3447(4) 0.0881(2) -0.03950(19) 0.0324(7) Uani 1 1 d . . . . .
H305 H 0.332676 0.070003 -0.092764 0.039 Uiso 1 1 calc R U . . .
C306 C 0.5097(4) 0.1192(2) -0.00205(17) 0.0260(7) Uani 1 1 d . . . . .
C307 C 0.6454(4) 0.1152(2) -0.11861(17) 0.0317(7) Uani 1 1 d . . . . .
H30A H 0.578138 0.159307 -0.138139 0.038 Uiso 1 1 calc R U . . .
H30B H 0.581868 0.049489 -0.136739 0.038 Uiso 1 1 calc R U . . .
C308 C 0.8232(5) 0.1319(2) -0.14657(18) 0.0324(7) Uani 1 1 d . . . . .
H30C H 0.892794 0.090459 -0.124502 0.039 Uiso 1 1 calc R U . . .
H30D H 0.814258 0.116650 -0.202401 0.039 Uiso 1 1 calc R U . . .
C309 C 1.0756(4) 0.2503(2) -0.15238(19) 0.0323(7) Uani 1 1 d . . . . .
H30E H 1.068410 0.227283 -0.207160 0.027(8) Uiso 1 1 calc R . . . .
H30F H 1.155750 0.218151 -0.125524 0.039(10) Uiso 1 1 calc R . . . .
C310 C 1.1438(5) 0.3556(2) -0.13919(18) 0.0335(8) Uani 1 1 d . . . . .
H31A H 1.261640 0.371717 -0.157569 0.040 Uiso 1 1 calc R U . . .
H31B H 1.065476 0.387837 -0.167022 0.040 Uiso 1 1 calc R U . . .
C311 C 1.2440(4) 0.4765(2) -0.03400(19) 0.0287(7) Uani 1 1 d . . . . .
C312 C 1.2557(4) 0.5031(2) 0.04499(19) 0.0294(7) Uani 1 1 d . . . . .
C313 C 1.2011(4) 0.4551(2) 0.16782(18) 0.0322(7) Uani 1 1 d . . . . .
H31C H 1.130298 0.500636 0.186783 0.039 Uiso 1 1 calc R U . . .
H31D H 1.325647 0.483427 0.183283 0.039 Uiso 1 1 calc R U . . .
C314 C 1.1475(4) 0.3641(2) 0.20006(18) 0.0322(7) Uani 1 1 d . . . . .
H31E H 1.216461 0.318126 0.179993 0.034(9) Uiso 1 1 calc R . . . .
H31F H 1.169927 0.375282 0.255892 0.031(9) Uiso 1 1 calc R . . . .
C315 C 0.9019(5) 0.2438(2) 0.21454(18) 0.0328(8) Uani 1 1 d . . . . .
H31G H 0.919728 0.258955 0.270359 0.039 Uiso 1 1 calc R U . . .
H31H H 0.965990 0.193714 0.198657 0.039 Uiso 1 1 calc R U . . .
C316 C 0.7109(4) 0.2099(2) 0.19046(17) 0.0325(7) Uani 1 1 d . . . . .
H31I H 0.659605 0.157552 0.218672 0.039 Uiso 1 1 calc R U . . .
H31J H 0.648735 0.262216 0.200984 0.039 Uiso 1 1 calc R U . . .
C317 C 1.3265(4) 0.5392(2) -0.0801(2) 0.0335(8) Uani 1 1 d . . . . .
H317 H 1.331326 0.517626 -0.135054 0.040 Uiso 1 1 calc R U . . .
C318 C 1.4267(5) 0.6271(2) -0.0472(2) 0.0385(9) Uani 1 1 d . . . . .
H318 H 1.519105 0.660868 -0.076745 0.046 Uiso 1 1 calc R U . . .
C319 C 1.4367(5) 0.6531(2) 0.0297(2) 0.0369(8) Uani 1 1 d . . . . .
H319 H 1.536322 0.704628 0.053250 0.044 Uiso 1 1 calc R U . . .
C320 C 1.3480(4) 0.5921(2) 0.0764(2) 0.0348(8) Uani 1 1 d . . . . .
H320 H 1.368649 0.607805 0.132716 0.042 Uiso 1 1 calc R U . . .
N101 N 0.5847(4) 0.4615(2) 0.27401(17) 0.0427(8) Uani 1 1 d . . . . .
N102 N 1.0503(4) 0.4207(2) 0.39863(17) 0.0400(7) Uani 1 1 d . . . . .
N103 N 0.4716(4) 0.2637(2) 0.76160(16) 0.0397(7) Uani 1 1 d . . . . .
N104 N 0.0096(4) 0.3201(2) 0.64809(18) 0.0444(8) Uani 1 1 d . . . . .
C101 C 0.6216(4) 0.3881(2) 0.45619(17) 0.0260(7) Uani 1 1 d . . . . .
C102 C 0.7034(4) 0.3622(2) 0.52243(18) 0.0276(7) Uani 1 1 d . . . . .
H102 H 0.824903 0.362762 0.524856 0.033 Uiso 1 1 calc R U . . .
C103 C 0.6114(4) 0.3370(2) 0.58125(17) 0.0267(7) Uani 1 1 d . . . . .
H103 H 0.668382 0.318885 0.623862 0.032 Uiso 1 1 calc R U . . .
C104 C 0.4279(4) 0.3371(2) 0.58019(17) 0.0254(6) Uani 1 1 d . . . . .
C105 C 0.3462(4) 0.3635(2) 0.51463(17) 0.0255(7) Uani 1 1 d . . . . .
H105 H 0.225114 0.363879 0.512607 0.031 Uiso 1 1 calc R U . . .
C106 C 0.4384(4) 0.3880(2) 0.45535(18) 0.0264(7) Uani 1 1 d . . . . .
H106 H 0.380997 0.405367 0.412526 0.032 Uiso 1 1 calc R U . . .
C107 C 0.7189(4) 0.4151(2) 0.39569(18) 0.0281(7) Uani 1 1 d . . . . .
C108 C 0.3338(4) 0.3122(2) 0.64157(17) 0.0272(7) Uani 1 1 d . . . . .
C109 C 0.6423(4) 0.4403(2) 0.32869(19) 0.0298(7) Uani 1 1 d . . . . .
C110 C 0.9020(4) 0.4180(2) 0.39734(18) 0.0305(7) Uani 1 1 d . . . . .
C111 C 0.4127(4) 0.2857(2) 0.70767(18) 0.0293(7) Uani 1 1 d . . . . .
C112 C 0.1537(5) 0.3164(2) 0.64437(18) 0.0313(7) Uani 1 1 d . . . . .
N201 N 0.7774(4) 0.9968(2) 0.22600(17) 0.0435(8) Uani 1 1 d . . . . .
N202 N 1.2419(4) 0.9470(2) 0.34673(16) 0.0378(7) Uani 1 1 d . . . . .
N203 N 0.6774(4) 0.7903(2) 0.70490(17) 0.0447(8) Uani 1 1 d . . . . .
N204 N 0.1961(4) 0.8385(2) 0.59372(17) 0.0379(7) Uani 1 1 d . . . . .
C201 C 0.8129(4) 0.9133(2) 0.40332(17) 0.0251(6) Uani 1 1 d . . . . .
C202 C 0.8932(4) 0.8841(2) 0.46863(17) 0.0254(6) Uani 1 1 d . . . . .
H202 H 1.013926 0.882814 0.470732 0.030 Uiso 1 1 calc R U . . .
C203 C 0.7995(4) 0.8585(2) 0.52691(17) 0.0263(7) Uani 1 1 d . . . . .
H203 H 0.855369 0.838907 0.569077 0.032 Uiso 1 1 calc R U . . .
C204 C 0.6169(4) 0.8603(2) 0.52655(17) 0.0247(6) Uani 1 1 d . . . . .
C205 C 0.5360(4) 0.8884(2) 0.46130(17) 0.0257(7) Uani 1 1 d . . . . .
H205 H 0.415044 0.889185 0.459119 0.031 Uiso 1 1 calc R U . . .
C206 C 0.6301(4) 0.9137(2) 0.40262(17) 0.0260(7) Uani 1 1 d . . . . .
H206 H 0.573636 0.932214 0.360054 0.031 Uiso 1 1 calc R U . . .
C207 C 0.9110(4) 0.9425(2) 0.34460(17) 0.0268(7) Uani 1 1 d . . . . .
C208 C 0.5227(4) 0.8356(2) 0.58753(17) 0.0270(7) Uani 1 1 d . . . . .
C209 C 0.8361(4) 0.9730(2) 0.27918(19) 0.0309(7) Uani 1 1 d . . . . .
C210 C 1.0944(5) 0.9449(2) 0.34614(17) 0.0296(7) Uani 1 1 d . . . . .
C211 C 0.6070(4) 0.8102(2) 0.65311(18) 0.0314(7) Uani 1 1 d . . . . .
C212 C 0.3421(4) 0.8374(2) 0.59022(18) 0.0292(7) Uani 1 1 d . . . . .
K1 K 0.91334(10) 0.28964(5) 0.02503(4) 0.03365(19) Uani 1 1 d . . . . .

loop_
_atom_site_aniso_label
_atom_site_aniso_U_11
_atom_site_aniso_U_22
_atom_site_aniso_U_33
_atom_site_aniso_U_23
_atom_site_aniso_U_13
_atom_site_aniso_U_12
O301 0.0307(13) 0.0367(13) 0.0214(11) 0.0048(9) 0.0009(9) 0.0043(10)
O302 0.0293(12) 0.0326(12) 0.0212(11) 0.0060(9) 0.0007(9) 0.0049(9)
O303 0.0338(13) 0.0316(12) 0.0272(12) 0.0020(9) 0.0051(10) 0.0066(10)
O304 0.0351(13) 0.0314(12) 0.0258(12) 0.0057(9) 0.0048(10) 0.0040(10)
O305 0.0322(13) 0.0310(12) 0.0252(12) 0.0043(9) -0.0019(9) 0.0021(10)
O306 0.0285(12) 0.0340(12) 0.0260(12) 0.0097(9) -0.0034(9) 0.0041(10)
C301 0.0304(18) 0.0229(15) 0.0291(17) 0.0061(13) 0.0000(13) 0.0031(13)
C302 0.038(2) 0.0322(18) 0.0302(18) 0.0054(14) 0.0067(15) 0.0051(15)
C303 0.0296(19) 0.0328(18) 0.046(2) 0.0089(15) 0.0090(16) 0.0053(14)
C304 0.0309(19) 0.0325(18) 0.045(2) 0.0108(16) -0.0020(16) -0.0009(15)
C305 0.036(2) 0.0289(17) 0.0304(18) 0.0069(14) -0.0027(14) 0.0034(14)
C306 0.0297(17) 0.0209(15) 0.0269(16) 0.0049(12) 0.0005(13) 0.0036(12)
C307 0.0367(19) 0.0352(18) 0.0210(16) 0.0025(13) 0.0006(14) 0.0034(15)
C308 0.042(2) 0.0296(17) 0.0242(17) -0.0007(13) 0.0049(14) 0.0071(15)
C309 0.0348(19) 0.0385(19) 0.0257(17) 0.0041(14) 0.0103(14) 0.0106(15)
C310 0.038(2) 0.0391(19) 0.0266(18) 0.0112(14) 0.0083(15) 0.0102(15)
C311 0.0265(17) 0.0272(16) 0.0356(18) 0.0081(13) 0.0025(13) 0.0110(13)
C312 0.0236(17) 0.0313(17) 0.0348(19) 0.0105(14) -0.0001(13) 0.0063(13)
C313 0.0315(19) 0.0369(18) 0.0260(17) 0.0013(14) -0.0071(14) 0.0062(14)
C314 0.0319(19) 0.0409(19) 0.0233(17) 0.0059(14) -0.0041(13) 0.0071(15)
C315 0.042(2) 0.0370(18) 0.0199(16) 0.0070(13) -0.0015(14) 0.0084(15)
C316 0.040(2) 0.0375(19) 0.0189(16) 0.0031(13) 0.0028(14) 0.0067(15)
C317 0.0310(19) 0.0342(18) 0.041(2) 0.0130(15) 0.0088(15) 0.0126(15)
C318 0.033(2) 0.0294(18) 0.058(3) 0.0157(16) 0.0122(17) 0.0095(15)
C319 0.0288(19) 0.0274(17) 0.055(2) 0.0109(16) -0.0018(16) 0.0062(14)
C320 0.0314(19) 0.0331(18) 0.040(2) 0.0067(15) -0.0071(15) 0.0086(14)
N101 0.0387(18) 0.057(2) 0.0344(17) 0.0152(15) 0.0016(14) 0.0111(15)
N102 0.0284(17) 0.0528(19) 0.0403(18) 0.0103(14) 0.0037(13) 0.0099(14)
N103 0.0442(19) 0.0492(19) 0.0283(16) 0.0048(13) 0.0018(13) 0.0161(15)
N104 0.0354(19) 0.063(2) 0.0402(19) 0.0148(16) 0.0054(14) 0.0177(16)
C101 0.0230(16) 0.0274(16) 0.0269(16) 0.0042(12) 0.0006(13) 0.0035(13)
C102 0.0206(16) 0.0299(16) 0.0317(18) 0.0040(13) -0.0034(13) 0.0054(13)
C103 0.0246(17) 0.0309(17) 0.0236(16) 0.0015(12) -0.0024(13) 0.0058(13)
C104 0.0271(17) 0.0235(15) 0.0246(16) -0.0008(12) -0.0002(12) 0.0063(12)
C105 0.0183(16) 0.0292(16) 0.0305(17) 0.0048(13) 0.0000(12) 0.0083(12)
C106 0.0249(17) 0.0268(16) 0.0274(17) 0.0045(12) -0.0030(13) 0.0059(13)
C107 0.0244(17) 0.0325(17) 0.0276(17) 0.0062(13) -0.0008(13) 0.0057(13)
C108 0.0284(18) 0.0300(16) 0.0240(16) 0.0025(12) 0.0002(13) 0.0091(13)
C109 0.0232(17) 0.0353(18) 0.0323(18) 0.0089(14) 0.0059(14) 0.0060(13)
C110 0.0312(19) 0.0348(18) 0.0265(17) 0.0069(13) 0.0036(14) 0.0071(14)
C111 0.0286(18) 0.0375(18) 0.0221(16) 0.0004(13) 0.0024(13) 0.0094(14)
C112 0.0317(19) 0.0400(19) 0.0244(17) 0.0069(14) 0.0034(14) 0.0112(15)
N201 0.052(2) 0.0455(18) 0.0319(17) 0.0088(14) -0.0030(14) 0.0080(15)
N202 0.0312(18) 0.0505(19) 0.0320(16) 0.0038(13) 0.0016(13) 0.0104(14)
N203 0.051(2) 0.063(2) 0.0258(16) 0.0108(14) 0.0031(14) 0.0235(17)
N204 0.0339(18) 0.0441(18) 0.0385(18) 0.0092(13) 0.0071(13) 0.0111(14)
C201 0.0257(17) 0.0265(16) 0.0227(16) 0.0020(12) -0.0003(12) 0.0056(13)
C202 0.0219(16) 0.0277(16) 0.0255(16) 0.0021(12) -0.0024(12) 0.0047(12)
C203 0.0268(17) 0.0278(16) 0.0244(16) 0.0051(12) -0.0030(13) 0.0063(13)
C204 0.0276(17) 0.0243(15) 0.0218(15) 0.0015(12) -0.0002(12) 0.0060(12)
C205 0.0245(16) 0.0283(16) 0.0252(16) 0.0033(12) -0.0006(13) 0.0084(13)
C206 0.0305(17) 0.0260(15) 0.0227(16) 0.0063(12) 0.0006(13) 0.0074(13)
C207 0.0263(17) 0.0288(16) 0.0247(16) 0.0035(12) 0.0004(13) 0.0048(13)
C208 0.0292(17) 0.0285(16) 0.0229(16) 0.0031(12) -0.0003(13) 0.0062(13)
C209 0.0328(19) 0.0287(17) 0.0292(18) 0.0005(13) 0.0011(14) 0.0043(14)
C210 0.036(2) 0.0308(17) 0.0207(16) 0.0011(12) 0.0014(13) 0.0060(14)
C211 0.0310(19) 0.0418(19) 0.0227(17) 0.0047(14) 0.0045(14) 0.0103(15)
C212 0.0315(19) 0.0301(17) 0.0263(17) 0.0056(13) 0.0037(14) 0.0060(14)
K1 0.0320(4) 0.0421(4) 0.0224(4) 0.0026(3) 0.0021(3) -0.0016(3)

loop_
_atom_type_symbol
_atom_type_description
_atom_type_scat_dispersion_real
_atom_type_scat_dispersion_imag
_atom_type_scat_source
C C 0.0033 0.0016 'International Tables Vol C Tables 4.2.6.8 and 6.1.1.4'
H H 0.0000 0.0000 'International Tables Vol C Tables 4.2.6.8 and 6.1.1.4'
K K 0.2009 0.2494 'International Tables Vol C Tables 4.2.6.8 and 6.1.1.4'
N N 0.0061 0.0033 'International Tables Vol C Tables 4.2.6.8 and 6.1.1.4'
O O 0.0106 0.0060 'International Tables Vol C Tables 4.2.6.8 and 6.1.1.4'

loop_
_geom_angle_atom_site_label_1
_geom_angle_atom_site_label_2
_geom_angle_atom_site_label_3
_geom_angle
_geom_angle_site_symmetry_1
_geom_angle_site_symmetry_3
_geom_angle_publ_flag
C301 O301 C316 116.0(2) . . ?
C301 O301 K1 114.50(17) . . ?
C316 O301 K1 115.14(18) . . ?
C306 O302 C307 115.9(2) . . ?
C306 O302 K1 114.01(17) . . ?
C307 O302 K1 114.18(17) . . ?
C308 O303 K1 114.32(17) . . ?
C309 O303 C308 111.5(2) . . ?
C309 O303 K1 112.11(18) . . ?
C310 O304 K1 118.76(18) . . ?
C311 O304 C310 116.6(2) . . ?
C311 O304 K1 121.98(18) . . ?
C312 O305 C313 117.3(2) . . ?
C312 O305 K1 122.63(18) . . ?
C313 O305 K1 118.40(17) . . ?
C314 O306 C315 111.9(2) . . ?
C314 O306 K1 108.63(17) . . ?
C315 O306 K1 111.33(17) . . ?
O301 C301 C306 115.7(3) . . ?
C302 C301 O301 124.6(3) . . ?
C302 C301 C306 119.8(3) . . ?
C301 C302 H302 119.8 . . ?
C301 C302 C303 120.4(3) . . ?
C303 C302 H302 119.8 . . ?
C302 C303 H303 120.1 . . ?
C304 C303 C302 119.7(3) . . ?
C304 C303 H303 120.1 . . ?
C303 C304 H304 119.8 . . ?
C303 C304 C305 120.5(3) . . ?
C305 C304 H304 119.8 . . ?
C304 C305 H305 119.8 . . ?
C304 C305 C306 120.4(3) . . ?
C306 C305 H305 119.8 . . ?
O302 C306 C301 116.1(3) . . ?
O302 C306 C305 124.7(3) . . ?
C305 C306 C301 119.2(3) . . ?
O302 C307 H30A 110.0 . . ?
O302 C307 H30B 110.0 . . ?
O302 C307 C308 108.7(3) . . ?
H30A C307 H30B 108.3 . . ?
C308 C307 H30A 110.0 . . ?
C308 C307 H30B 110.0 . . ?
O303 C308 C307 108.9(3) . . ?
O303 C308 H30C 109.9 . . ?
O303 C308 H30D 109.9 . . ?
C307 C308 H30C 109.9 . . ?
C307 C308 H30D 109.9 . . ?
H30C C308 H30D 108.3 . . ?
O303 C309 H30E 109.9 . . ?
O303 C309 H30F 109.9 . . ?
O303 C309 C310 108.9(3) . . ?
H30E C309 H30F 108.3 . . ?
C310 C309 H30E 109.9 . . ?
C310 C309 H30F 109.9 . . ?
O304 C310 C309 108.2(2) . . ?
O304 C310 H31A 110.1 . . ?
O304 C310 H31B 110.1 . . ?
C309 C310 H31A 110.1 . . ?
C309 C310 H31B 110.1 . . ?
H31A C310 H31B 108.4 . . ?
O304 C311 C312 115.4(3) . . ?
O304 C311 C317 124.7(3) . . ?
C317 C311 C312 119.9(3) . . ?
O305 C312 C311 115.7(3) . . ?
O305 C312 C320 124.2(3) . . ?
C320 C312 C311 120.1(3) . . ?
O305 C313 H31C 110.1 . . ?
O305 C313 H31D 110.1 . . ?
O305 C313 C314 108.2(3) . . ?
H31C C313 H31D 108.4 . . ?
C314 C313 H31C 110.1 . . ?
C314 C313 H31D 110.1 . . ?
O306 C314 C313 109.0(2) . . ?
O306 C314 H31E 109.9 . . ?
O306 C314 H31F 109.9 . . ?
C313 C314 H31E 109.9 . . ?
C313 C314 H31F 109.9 . . ?
H31E C314 H31F 108.3 . . ?
O306 C315 H31G 110.1 . . ?
O306 C315 H31H 110.1 . . ?
O306 C315 C316 108.2(2) . . ?
H31G C315 H31H 108.4 . . ?
C316 C315 H31G 110.1 . . ?
C316 C315 H31H 110.1 . . ?
O301 C316 C315 107.7(3) . . ?
O301 C316 H31I 110.2 . . ?
O301 C316 H31J 110.2 . . ?
C315 C316 H31I 110.2 . . ?
C315 C316 H31J 110.2 . . ?
H31I C316 H31J 108.5 . . ?
C311 C317 H317 119.9 . . ?
C311 C317 C318 119.4(3) . . ?
C311 C317 K1 93.2(2) . 2_765 ?
C318 C317 H317 119.9 . . ?
C318 C317 K1 64.99(19) . 2_765 ?
K1 C317 H317 119.9 2_765 . ?
C317 C318 H318 118.3 . . ?
C317 C318 K1 91.4(2) . 2_765 ?
C319 C318 C317 120.5(3) . . ?
C319 C318 H318 118.3 . . ?
C319 C318 K1 77.1(2) . 2_765 ?
K1 C318 H318 118.3 2_765 . ?
C318 C319 H319 118.2 . . ?
C318 C319 C320 120.6(3) . . ?
C318 C319 K1 77.8(2) . 2_765 ?
C320 C319 H319 118.2 . . ?
C320 C319 K1 91.4(2) . 2_765 ?
K1 C319 H319 118.2 2_765 . ?
C312 C320 C319 119.4(3) . . ?
C312 C320 H320 119.9 . . ?
C312 C320 K1 93.6(2) . 2_765 ?
C319 C320 H320 119.9 . . ?
C319 C320 K1 65.02(18) . 2_765 ?
K1 C320 H320 119.9 2_765 . ?
C106 C101 C102 117.6(3) . . ?
C107 C101 C102 120.9(3) . . ?
C107 C101 C106 121.5(3) . . ?
C101 C102 H102 119.3 . . ?
C103 C102 C101 121.4(3) . . ?
C103 C102 H102 119.3 . . ?
C102 C103 H103 119.6 . . ?
C102 C103 C104 120.8(3) . . ?
C104 C103 H103 119.6 . . ?
C105 C104 C103 118.0(3) . . ?
C108 C104 C103 120.6(3) . . ?
C108 C104 C105 121.5(3) . . ?
C104 C105 H105 119.4 . . ?
C106 C105 C104 121.2(3) . . ?
C106 C105 H105 119.4 . . ?
C101 C106 H106 119.5 . . ?
C105 C106 C101 121.1(3) . . ?
C105 C106 H106 119.5 . . ?
C101 C107 C109 122.6(3) . . ?
C101 C107 C110 121.7(3) . . ?
C109 C107 C110 115.7(3) . . ?
C104 C108 C111 122.4(3) . . ?
C104 C108 C112 122.2(3) . . ?
C111 C108 C112 115.3(3) . . ?
N101 C109 C107 178.2(4) . . ?
N102 C110 C107 179.8(4) . . ?
N103 C111 C108 178.1(4) . . ?
N104 C112 C108 178.7(4) . . ?
C206 C201 C202 117.4(3) . . ?
C207 C201 C202 120.8(3) . . ?
C207 C201 C206 121.7(3) . . ?
C201 C202 H202 119.5 . . ?
C203 C202 C201 121.0(3) . . ?
C203 C202 H202 119.5 . . ?
C202 C203 H203 119.3 . . ?
C202 C203 C204 121.4(3) . . ?
C204 C203 H203 119.3 . . ?
C205 C204 C203 117.8(3) . . ?
C208 C204 C203 120.9(3) . . ?
C208 C204 C205 121.3(3) . . ?
C204 C205 H205 119.6 . . ?
C206 C205 C204 120.8(3) . . ?
C206 C205 H205 119.6 . . ?
C201 C206 H206 119.2 . . ?
C205 C206 C201 121.6(3) . . ?
C205 C206 H206 119.2 . . ?
C201 C207 C209 122.4(3) . . ?
C201 C207 C210 121.9(3) . . ?
C210 C207 C209 115.7(3) . . ?
C204 C208 C211 120.5(3) . . ?
C204 C208 C212 122.9(3) . . ?
C212 C208 C211 116.5(3) . . ?
N201 C209 C207 179.0(4) . . ?
N202 C210 C207 179.4(4) . . ?
N203 C211 C208 178.6(4) . . ?
N204 C212 C208 178.8(3) . . ?
O301 K1 O302 56.25(6) . . ?
O301 K1 C317 84.56(7) . 2_765 ?
O301 K1 C318 70.83(8) . 2_765 ?
O301 K1 C319 82.97(8) . 2_765 ?
O301 K1 C320 106.55(8) . 2_765 ?
O302 K1 C317 104.69(8) . 2_765 ?
O302 K1 C318 81.12(8) . 2_765 ?
O302 K1 C319 69.08(8) . 2_765 ?
O302 K1 C320 83.09(7) . 2_765 ?
O303 K1 O301 117.55(7) . . ?
O303 K1 O302 61.66(6) . . ?
O303 K1 O304 60.95(7) . . ?
O303 K1 O306 168.37(7) . . ?
O303 K1 C317 117.90(8) . 2_765 ?
O303 K1 C318 106.48(9) . 2_765 ?
O303 K1 C319 81.45(9) . 2_765 ?
O303 K1 C320 70.77(8) . 2_765 ?
O304 K1 O301 173.80(7) . . ?
O304 K1 O302 122.61(7) . . ?
O304 K1 O306 118.34(7) . . ?
O304 K1 C317 101.47(7) . 2_765 ?
O304 K1 C318 115.33(8) . 2_765 ?
O304 K1 C319 102.44(8) . 2_765 ?
O304 K1 C320 78.90(8) . 2_765 ?
O305 K1 O301 123.45(7) . . ?
O305 K1 O302 175.43(7) . . ?
O305 K1 O303 117.86(7) . . ?
O305 K1 O304 57.10(7) . . ?
O305 K1 O306 61.72(7) . . ?
O305 K1 C317 79.63(8) . 2_765 ?
O305 K1 C318 103.18(8) . 2_765 ?
O305 K1 C319 115.48(8) . 2_765 ?
O305 K1 C320 101.11(7) . 2_765 ?
O306 K1 O301 61.74(6) . . ?
O306 K1 O302 117.72(7) . . ?
O306 K1 C317 73.72(8) . 2_765 ?
O306 K1 C318 84.48(9) . 2_765 ?
O306 K1 C319 109.51(9) . 2_765 ?
O306 K1 C320 120.84(8) . 2_765 ?
C318 K1 C317 23.57(8) 2_765 2_765 ?
C318 K1 C320 42.01(9) 2_765 2_765 ?
C319 K1 C317 41.98(9) 2_765 2_765 ?
C319 K1 C318 25.05(9) 2_765 2_765 ?
C319 K1 C320 23.58(8) 2_765 2_765 ?
C320 K1 C317 47.13(9) 2_765 2_765 ?

loop_
_geom_bond_atom_site_label_1
_geom_bond_atom_site_label_2
_geom_bond_distance
_geom_bond_site_symmetry_2
_geom_bond_publ_flag
O301 C301 1.380(4) . ?
O301 C316 1.446(4) . ?
O301 K1 2.765(2) . ?
O302 C306 1.372(4) . ?
O302 C307 1.444(4) . ?
O302 K1 2.784(2) . ?
O303 C308 1.430(4) . ?
O303 C309 1.424(4) . ?
O303 K1 2.713(2) . ?
O304 C310 1.440(4) . ?
O304 C311 1.374(4) . ?
O304 K1 2.729(2) . ?
O305 C312 1.377(4) . ?
O305 C313 1.444(4) . ?
O305 K1 2.701(2) . ?
O306 C314 1.430(4) . ?
O306 C315 1.431(4) . ?
O306 K1 2.739(2) . ?
C301 C302 1.378(4) . ?
C301 C306 1.415(4) . ?
C302 H302 0.9500 . ?
C302 C303 1.397(5) . ?
C303 H303 0.9500 . ?
C303 C304 1.379(5) . ?
C304 H304 0.9500 . ?
C304 C305 1.385(5) . ?
C305 H305 0.9500 . ?
C305 C306 1.386(4) . ?
C307 H30A 0.9900 . ?
C307 H30B 0.9900 . ?
C307 C308 1.491(5) . ?
C308 H30C 0.9900 . ?
C308 H30D 0.9900 . ?
C309 H30E 0.9900 . ?
C309 H30F 0.9900 . ?
C309 C310 1.501(5) . ?
C310 H31A 0.9900 . ?
C310 H31B 0.9900 . ?
C311 C312 1.410(5) . ?
C311 C317 1.384(4) . ?
C312 C320 1.384(5) . ?
C313 H31C 0.9900 . ?
C313 H31D 0.9900 . ?
C313 C314 1.494(4) . ?
C314 H31E 0.9900 . ?
C314 H31F 0.9900 . ?
C315 H31G 0.9900 . ?
C315 H31H 0.9900 . ?
C315 C316 1.500(5) . ?
C316 H31I 0.9900 . ?
C316 H31J 0.9900 . ?
C317 H317 1.0000 . ?
C317 C318 1.400(5) . ?
C317 K1 3.499(3) 2_765 ?
C318 H318 1.0000 . ?
C318 C319 1.374(5) . ?
C318 K1 3.172(3) 2_765 ?
C319 H319 1.0000 . ?
C319 C320 1.396(5) . ?
C319 K1 3.163(3) 2_765 ?
C320 H320 1.0000 . ?
C320 K1 3.489(3) 2_765 ?
N101 C109 1.151(4) . ?
N102 C110 1.156(4) . ?
N103 C111 1.150(4) . ?
N104 C112 1.147(4) . ?
C101 C102 1.437(4) . ?
C101 C106 1.436(4) . ?
C101 C107 1.403(4) . ?
C102 H102 0.9500 . ?
C102 C103 1.350(4) . ?
C103 H103 0.9500 . ?
C103 C104 1.439(4) . ?
C104 C105 1.430(4) . ?
C104 C108 1.395(4) . ?
C105 H105 0.9500 . ?
C105 C106 1.355(4) . ?
C106 H106 0.9500 . ?
C107 C109 1.426(4) . ?
C107 C110 1.426(5) . ?
C108 C111 1.429(4) . ?
C108 C112 1.430(5) . ?
N201 C209 1.150(4) . ?
N202 C210 1.151(4) . ?
N203 C211 1.145(4) . ?
N204 C212 1.154(4) . ?
C201 C202 1.440(4) . ?
C201 C206 1.435(4) . ?
C201 C207 1.389(4) . ?
C202 H202 0.9500 . ?
C202 C203 1.350(4) . ?
C203 H203 0.9500 . ?
C203 C204 1.437(4) . ?
C204 C205 1.434(4) . ?
C204 C208 1.389(4) . ?
C205 H205 0.9500 . ?
C205 C206 1.357(4) . ?
C206 H206 0.9500 . ?
C207 C209 1.433(4) . ?
C207 C210 1.431(5) . ?
C208 C211 1.433(4) . ?
C208 C212 1.426(5) . ?

loop_
_geom_torsion_atom_site_label_1
_geom_torsion_atom_site_label_2
_geom_torsion_atom_site_label_3
_geom_torsion_atom_site_label_4
_geom_torsion
_geom_torsion_site_symmetry_1
_geom_torsion_site_symmetry_2
_geom_torsion_site_symmetry_3
_geom_torsion_site_symmetry_4
_geom_torsion_publ_flag
O301 C301 C302 C303 177.7(3) . . . . ?
O301 C301 C306 O302 -0.2(4) . . . . ?
O301 C301 C306 C305 -178.3(3) . . . . ?
O302 C307 C308 O303 -64.3(3) . . . . ?
O303 C309 C310 O304 59.3(3) . . . . ?
O304 C311 C312 O305 0.4(4) . . . . ?
O304 C311 C312 C320 179.0(3) . . . . ?
O304 C311 C317 C318 -175.7(3) . . . . ?
O304 C311 C317 K1 121.4(3) . . . 2_765 ?
O305 C312 C320 C319 175.2(3) . . . . ?
O305 C312 C320 K1 -121.5(3) . . . 2_765 ?
O305 C313 C314 O306 -62.2(3) . . . . ?
O306 C315 C316 O301 67.0(3) . . . . ?
C301 O301 C316 C315 -178.9(2) . . . . ?
C301 C302 C303 C304 -0.1(5) . . . . ?
C302 C301 C306 O302 177.8(3) . . . . ?
C302 C301 C306 C305 -0.3(4) . . . . ?
C302 C303 C304 C305 0.6(5) . . . . ?
C303 C304 C305 C306 -1.0(5) . . . . ?
C304 C305 C306 O302 -177.1(3) . . . . ?
C304 C305 C306 C301 0.9(4) . . . . ?
C306 O302 C307 C308 178.9(2) . . . . ?
C306 C301 C302 C303 -0.1(5) . . . . ?
C307 O302 C306 C301 -172.8(3) . . . . ?
C307 O302 C306 C305 5.2(4) . . . . ?
C308 O303 C309 C310 170.8(3) . . . . ?
C309 O303 C308 C307 -178.1(3) . . . . ?
C310 O304 C311 C312 -177.4(3) . . . . ?
C310 O304 C311 C317 0.9(4) . . . . ?
C311 O304 C310 C309 166.9(3) . . . . ?
C311 C312 C320 C319 -3.3(5) . . . . ?
C311 C312 C320 K1 59.9(3) . . . 2_765 ?
C311 C317 C318 C319 -3.1(5) . . . . ?
C311 C317 C318 K1 -78.9(3) . . . 2_765 ?
C312 O305 C313 C314 -163.6(3) . . . . ?
C312 C311 C317 C318 2.5(5) . . . . ?
C312 C311 C317 K1 -60.4(3) . . . 2_765 ?
C313 O305 C312 C311 172.5(3) . . . . ?
C313 O305 C312 C320 -6.1(4) . . . . ?
C314 O306 C315 C316 179.7(3) . . . . ?
C315 O306 C314 C313 -174.7(3) . . . . ?
C316 O301 C301 C302 -2.1(4) . . . . ?
C316 O301 C301 C306 175.7(3) . . . . ?
C317 C311 C312 O305 -178.0(3) . . . . ?
C317 C311 C312 C320 0.7(5) . . . . ?
C317 C318 C319 C320 0.3(5) . . . . ?
C317 C318 C319 K1 -84.0(3) . . . 2_765 ?
C318 C319 C320 C312 2.9(5) . . . . ?
C318 C319 C320 K1 -76.7(3) . . . 2_765 ?
C101 C102 C103 C104 -1.3(5) . . . . ?
C102 C101 C106 C105 -0.6(5) . . . . ?
C102 C101 C107 C109 179.3(3) . . . . ?
C102 C101 C107 C110 -0.1(5) . . . . ?
C102 C103 C104 C105 0.8(4) . . . . ?
C102 C103 C104 C108 -179.1(3) . . . . ?
C103 C104 C105 C106 -0.3(4) . . . . ?
C103 C104 C108 C111 0.0(5) . . . . ?
C103 C104 C108 C112 176.6(3) . . . . ?
C104 C105 C106 C101 0.1(5) . . . . ?
C105 C104 C108 C111 -180.0(3) . . . . ?
C105 C104 C108 C112 -3.4(5) . . . . ?
C106 C101 C102 C103 1.1(5) . . . . ?
C106 C101 C107 C109 -2.5(5) . . . . ?
C106 C101 C107 C110 178.1(3) . . . . ?
C107 C101 C102 C103 179.4(3) . . . . ?
C107 C101 C106 C105 -178.8(3) . . . . ?
C108 C104 C105 C106 179.7(3) . . . . ?
C201 C202 C203 C204 -0.7(5) . . . . ?
C202 C201 C206 C205 0.5(4) . . . . ?
C202 C201 C207 C209 -179.3(3) . . . . ?
C202 C201 C207 C210 0.1(5) . . . . ?
C202 C203 C204 C205 1.3(4) . . . . ?
C202 C203 C204 C208 -178.7(3) . . . . ?
C203 C204 C205 C206 -1.0(4) . . . . ?
C203 C204 C208 C211 1.7(5) . . . . ?
C203 C204 C208 C212 179.2(3) . . . . ?
C204 C205 C206 C201 0.2(5) . . . . ?
C205 C204 C208 C211 -178.3(3) . . . . ?
C205 C204 C208 C212 -0.8(5) . . . . ?
C206 C201 C202 C203 -0.2(5) . . . . ?
C206 C201 C207 C209 -1.2(5) . . . . ?
C206 C201 C207 C210 178.1(3) . . . . ?
C207 C201 C202 C203 177.9(3) . . . . ?
C207 C201 C206 C205 -177.6(3) . . . . ?
C208 C204 C205 C206 179.0(3) . . . . ?
K1 O301 C301 C302 -140.0(3) . . . . ?
K1 O301 C301 C306 37.9(3) . . . . ?
K1 O301 C316 C315 -41.4(3) . . . . ?
K1 O302 C306 C301 -37.1(3) . . . . ?
K1 O302 C306 C305 140.9(2) . . . . ?
K1 O302 C307 C308 43.3(3) . . . . ?
K1 O303 C308 C307 53.4(3) . . . . ?
K1 O303 C309 C310 -59.6(3) . . . . ?
K1 O304 C310 C309 -31.2(3) . . . . ?
K1 O304 C311 C312 21.3(3) . . . . ?
K1 O304 C311 C317 -160.4(2) . . . . ?
K1 O305 C312 C311 -22.3(4) . . . . ?
K1 O305 C312 C320 159.1(2) . . . . ?
K1 O305 C313 C314 30.6(3) . . . . ?
K1 O306 C314 C313 62.0(3) . . . . ?
K1 O306 C315 C316 -58.5(3) . . . . ?
K1 C317 C318 C319 75.9(3) 2_765 . . . ?
K1 C318 C319 C320 84.3(3) 2_765 . . . ?
K1 C319 C320 C312 79.5(3) 2_765 . . . ?
